data_2204756
loop_
_publ_author_name
'Xin-Hua Li'
'Qian Miao'
'Hong-Ping Xiao'
'Mao-Lin Hu'

_publ_section_title
;
 4,4'-Bipyridinium hexaaquacobalt(II) disulfate
;
_journal_issue 12
_journal_name_full 'Acta Crystallographica Section E'
_journal_page_first m1784
_journal_page_last m1785
_journal_paper_doi 10.1107/S1600536804027783
_journal_volume 60
_journal_year 2004
_chemical_formula_iupac '(C10 H10 N2) [Co (H2 O)6] (S1 O4)2'
_chemical_formula_moiety 'C10 H10 N2 2+, Co H12 O6 2+, 2O4 S 2-'
_chemical_formula_sum 'C10 H22 Co N2 O14 S2'
_chemical_formula_weight 517.35
_chemical_name_systematic
;
4,4'-Bipyridinium hexaaquacobalt(II) disulfate
;
_space_group_IT_number 12
_symmetry_cell_setting monoclinic
_symmetry_space_group_name_Hall '-C 2y'
_symmetry_space_group_name_H-M 'C 1 2/m 1'
_atom_sites_solution_hydrogens geom
_atom_sites_solution_primary direct
_atom_sites_solution_secondary difmap
_audit_creation_method SHELXL-97
_cell_angle_alpha 90.00
_cell_angle_beta 108.9510(10)
_cell_angle_gamma 90.00
_cell_formula_units_Z 2
_cell_length_a 11.9210(11)
_cell_length_b 6.6042(6)
_cell_length_c 12.9122(12)
_cell_measurement_reflns_used 937
_cell_measurement_temperature 298(2)
_cell_measurement_theta_max 21.42
_cell_measurement_theta_min 2.55
_cell_volume 961.46(15)
_computing_cell_refinement 'SAINT (Bruker, 2002)'
_computing_data_collection 'SMART (Bruker, 2002)'
_computing_data_reduction SAINT
_computing_molecular_graphics 'ORTEPII (Johnson, 1976)'
_computing_publication_material SHELXL97
_computing_structure_refinement 'SHELXL97 (Sheldrick, 1997)'
_computing_structure_solution 'SHELXS97 (Sheldrick, 1997)'
_diffrn_ambient_temperature 298(2)
_diffrn_measured_fraction_theta_full 0.999
_diffrn_measured_fraction_theta_max 0.999
_diffrn_measurement_device_type 'Bruker SMART CCD area-detector'
_diffrn_measurement_method '\f and \w'
_diffrn_radiation_monochromator graphite
_diffrn_radiation_source 'fine-focus sealed tube'
_diffrn_radiation_type MoK\a
_diffrn_radiation_wavelength 0.71073
_diffrn_reflns_av_R_equivalents 0.0177
_diffrn_reflns_av_sigmaI/netI 0.0247
_diffrn_reflns_limit_h_max 14
_diffrn_reflns_limit_h_min -14
_diffrn_reflns_limit_k_max 7
_diffrn_reflns_limit_k_min -7
_diffrn_reflns_limit_l_max 12
_diffrn_reflns_limit_l_min -15
_diffrn_reflns_number 2551
_diffrn_reflns_theta_full 25.10
_diffrn_reflns_theta_max 25.10
_diffrn_reflns_theta_min 1.67
_diffrn_standards_decay_% 0
_diffrn_standards_number 0
_exptl_absorpt_coefficient_mu 1.185
_exptl_absorpt_correction_T_max 0.94
_exptl_absorpt_correction_T_min 0.74
_exptl_absorpt_correction_type numerical
_exptl_absorpt_process_details '(SADABS; Sheldrick, 1996)'
_exptl_crystal_colour pink
_exptl_crystal_density_diffrn 1.787
_exptl_crystal_density_method 'not measured'
_exptl_crystal_description plate
_exptl_crystal_F_000 534
_exptl_crystal_size_max 0.26
_exptl_crystal_size_mid 0.22
_exptl_crystal_size_min 0.05
_refine_diff_density_max 0.300
_refine_diff_density_min -0.569
_refine_ls_extinction_method none
_refine_ls_goodness_of_fit_ref 1.193
_refine_ls_hydrogen_treatment mixed
_refine_ls_matrix_type full
_refine_ls_number_parameters 85
_refine_ls_number_reflns 937
_refine_ls_number_restraints 1
_refine_ls_restrained_S_all 1.193
_refine_ls_R_factor_all 0.0344
_refine_ls_R_factor_gt 0.0336
_refine_ls_shift/su_max 0.001
_refine_ls_shift/su_mean 0.000
_refine_ls_structure_factor_coef Fsqd
_refine_ls_weighting_details 'calc w = 1/[\s^2^(Fo^2^)+(0.0468P)^2^+1.0311P] where P = (Fo^2^+2Fc^2^)/3'
_refine_ls_weighting_scheme calc
_refine_ls_wR_factor_gt 0.0893
_refine_ls_wR_factor_ref 0.0900
_reflns_number_gt 905
_reflns_number_total 937
_reflns_threshold_expression I>2\s(I)
_cod_data_source_file ng6056.cif
_cod_data_source_block I
_cod_depositor_comments
;
The following automatic conversions were performed:
'_symmetry_cell_setting' value 'Monoclinic' changed to 'monoclinic'
according to '/home/saulius/struct/CIF-dictionaries/cif_core.dic'
dictionary named 'cif_core.dic' version 2.4.1 from 2010-06-29.

Automatic conversion script
Id: cif_fix_enum 1527 2010-12-29 10:47:43Z saulius 

The following automatic conversions were performed:

'_symmetry_cell_setting' value 'Monoclinic' changed to 'monoclinic'
according to /home/saulius/struct/CIF-dictionaries/cif_core.dic
dictionary named 'cif_core.dic' version 2.4.1 from 2010-06-29.

Automatic conversion script
Id: cif_fix_values 1715 2011-07-08 13:25:40Z adriana 
;
_cod_original_sg_symbol_Hall -C2y
_cod_original_sg_symbol_H-M 'C 2/m'
_cod_database_code 2204756

loop_
_symmetry_equiv_pos_as_xyz
'x, y, z'
'-x, y, -z'
'x+1/2, y+1/2, z'
'-x+1/2, y+1/2, -z'
'-x, -y, -z'
'x, -y, z'
'-x+1/2, -y+1/2, -z'
'x+1/2, -y+1/2, z'

loop_
_atom_site_label
_atom_site_fract_x
_atom_site_fract_y
_atom_site_fract_z
_atom_site_U_iso_or_equiv
_atom_site_adp_type
_atom_site_calc_flag
_atom_site_refinement_flags
_atom_site_occupancy
_atom_site_type_symbol
Co1 0.5000 0.0000 0.5000 0.0260(2) Uani d S 1 Co
O1 0.39848(14) 0.2254(3) 0.40218(16) 0.0525(6) Uani d . 1 O
H1B 0.3290 0.1892 0.3792 0.079 Uiso calc R 1 H
H1A 0.4398 0.2921 0.3750 0.079 Uiso d R 1 H
O2 0.3770(3) 0.0000 0.5830(3) 0.0472(7) Uani d S 1 O
H2A 0.3794 -0.1091 0.6140 0.071 Uiso calc R 1 H
O3 0.16052(14) 0.1826(3) 0.29323(15) 0.0388(4) Uani d . 1 O
O4 0.0522(2) 0.0000 0.13059(19) 0.0410(7) Uani d S 1 O
O5 -0.01800(19) 0.0000 0.28473(19) 0.0340(6) Uani d S 1 O
S1 0.08938(6) 0.0000 0.25187(6) 0.0265(2) Uani d S 1 S
N1 0.2318(2) 0.0000 0.0539(2) 0.0331(7) Uani d SD 1 N
H1N 0.1657 0.0000 0.0674 0.040 Uiso calc SRD 1 H
C1 0.2303(3) 0.0000 -0.0490(3) 0.0362(8) Uani d S 1 C
H1 0.1582 0.0000 -0.1056 0.043 Uiso calc SR 1 H
C2 0.3349(3) 0.0000 -0.0728(3) 0.0354(8) Uani d S 1 C
H2 0.3333 0.0000 -0.1453 0.042 Uiso calc SR 1 H
C3 0.4428(2) 0.0000 0.0113(3) 0.0244(7) Uani d S 1 C
C4 0.4399(3) 0.0000 0.1180(3) 0.0431(10) Uani d S 1 C
H4 0.5103 0.0000 0.1766 0.052 Uiso calc SR 1 H
C5 0.3332(3) 0.0000 0.1369(3) 0.0486(10) Uani d S 1 C
H5 0.3316 0.0000 0.2085 0.058 Uiso calc SR 1 H

loop_
_atom_site_aniso_label
_atom_site_aniso_U_11
_atom_site_aniso_U_22
_atom_site_aniso_U_33
_atom_site_aniso_U_12
_atom_site_aniso_U_13
_atom_site_aniso_U_23
Co1 0.0208(3) 0.0315(4) 0.0261(4) 0.000 0.0081(2) 0.000
O1 0.0252(8) 0.0580(12) 0.0687(13) -0.0003(9) 0.0076(9) 0.0306(11)
O2 0.0580(17) 0.0396(15) 0.0596(18) 0.000 0.0406(15) 0.000
O3 0.0276(8) 0.0378(10) 0.0496(10) -0.0046(7) 0.0104(7) -0.0032(8)
O4 0.0234(11) 0.0726(19) 0.0288(12) 0.000 0.0109(10) 0.000
O5 0.0247(11) 0.0471(15) 0.0355(13) 0.000 0.0171(10) 0.000
S1 0.0171(4) 0.0360(5) 0.0275(4) 0.000 0.0088(3) 0.000
N1 0.0229(13) 0.0353(16) 0.0465(17) 0.000 0.0188(12) 0.000
C1 0.0193(15) 0.043(2) 0.044(2) 0.000 0.0066(14) 0.000
C2 0.0220(15) 0.053(2) 0.0307(17) 0.000 0.0082(13) 0.000
C3 0.0203(15) 0.0247(16) 0.0297(16) 0.000 0.0102(12) 0.000
C4 0.0229(16) 0.078(3) 0.0285(17) 0.000 0.0091(13) 0.000
C5 0.038(2) 0.081(3) 0.0339(19) 0.000 0.0218(16) 0.000

loop_
_atom_type_symbol
_atom_type_description
_atom_type_scat_dispersion_real
_atom_type_scat_dispersion_imag
_atom_type_scat_source
C C 0.0033 0.0016 'International Tables Vol C Tables 4.2.6.8 and 6.1.1.4'
H H 0.0000 0.0000 'International Tables Vol C Tables 4.2.6.8 and 6.1.1.4'
Co Co 0.3494 0.9721 'International Tables Vol C Tables 4.2.6.8 and 6.1.1.4'
N N 0.0061 0.0033 'International Tables Vol C Tables 4.2.6.8 and 6.1.1.4'
O O 0.0106 0.0060 'International Tables Vol C Tables 4.2.6.8 and 6.1.1.4'
S S 0.1246 0.1234 'International Tables Vol C Tables 4.2.6.8 and 6.1.1.4'

loop_
_geom_angle_atom_site_label_1
_geom_angle_atom_site_label_2
_geom_angle_atom_site_label_3
_geom_angle_site_symmetry_1
_geom_angle_site_symmetry_3
_geom_angle
_geom_angle_publ_flag
O1 Co1 O1 6 2_656 180.00(8) yes
O1 Co1 O1 6 . 91.99(12) yes
O1 Co1 O1 2_656 . 88.01(12) yes
O1 Co1 O1 6 5_656 88.01(12) ?
O1 Co1 O1 2_656 5_656 91.99(12) ?
O1 Co1 O1 . 5_656 180.00(10) ?
O1 Co1 O2 6 . 86.80(8) yes
O1 Co1 O2 2_656 . 93.20(8) yes
O1 Co1 O2 . . 86.80(8) ?
O1 Co1 O2 5_656 . 93.20(8) ?
O1 Co1 O2 6 5_656 93.20(8) ?
O1 Co1 O2 2_656 5_656 86.80(8) ?
O1 Co1 O2 . 5_656 93.20(8) ?
O1 Co1 O2 5_656 5_656 86.80(8) ?
O2 Co1 O2 . 5_656 180.0 yes
Co1 O1 H1B . . 109.5 ?
Co1 O1 H1A . . 109.5 ?
H1B O1 H1A . . 132.7 ?
Co1 O2 H2A . . 109.5 ?
O3 S1 O3 . 6 110.11(14) ?
O3 S1 O5 . . 110.34(9) ?
O3 S1 O5 6 . 110.34(9) ?
O3 S1 O4 . . 108.83(9) ?
O3 S1 O4 6 . 108.83(9) ?
O5 S1 O4 . . 108.33(13) ?
C1 N1 C5 . . 121.4(3) ?
C1 N1 H1N . . 119.3 ?
C5 N1 H1N . . 119.3 ?
N1 C1 C2 . . 120.4(3) ?
N1 C1 H1 . . 119.8 ?
C2 C1 H1 . . 119.8 ?
C1 C2 C3 . . 120.1(3) ?
C1 C2 H2 . . 120.0 ?
C3 C2 H2 . . 120.0 ?
C2 C3 C4 . . 117.5(3) ?
C2 C3 C3 . 5_655 121.5(4) ?
C4 C3 C3 . 5_655 121.0(3) ?
C5 C4 C3 . . 120.0(3) ?
C5 C4 H4 . . 120.0 ?
C3 C4 H4 . . 120.0 ?
N1 C5 C4 . . 120.6(3) ?
N1 C5 H5 . . 119.7 ?
C4 C5 H5 . . 119.7 ?

loop_
_geom_bond_atom_site_label_1
_geom_bond_atom_site_label_2
_geom_bond_site_symmetry_2
_geom_bond_distance
_geom_bond_publ_flag
Co1 O1 6 2.0695(18) yes
Co1 O1 2_656 2.0695(18) ?
Co1 O1 . 2.0695(18) yes
Co1 O1 5_656 2.0695(17) ?
Co1 O2 . 2.078(2) yes
Co1 O2 5_656 2.078(2) ?
O1 H1B . 0.8200 ?
O1 H1A . 0.8201 ?
O2 H2A . 0.8200 ?
O3 S1 . 1.4712(17) ?
O4 S1 . 1.483(2) ?
O5 S1 . 1.474(2) ?
S1 O3 6 1.4712(17) ?
N1 C1 . 1.323(5) ?
N1 C5 . 1.330(5) ?
N1 H1N . 0.8600 yes
C1 C2 . 1.378(5) ?
C1 H1 . 0.9300 ?
C2 C3 . 1.387(4) ?
C2 H2 . 0.9300 ?
C3 C4 . 1.390(5) ?
C3 C3 5_655 1.485(6) ?
C4 C5 . 1.371(5) ?
C4 H4 . 0.9300 ?
C5 H5 . 0.9300 ?

loop_
_geom_hbond_atom_site_label_D
_geom_hbond_atom_site_label_H
_geom_hbond_atom_site_label_A
_geom_hbond_site_symmetry_A
_geom_hbond_distance_DH
_geom_hbond_distance_HA
_geom_hbond_distance_DA
_geom_hbond_angle_DHA
N1 H1N O4 . 0.86 1.79 2.634(3) 166
N1 H1N O4 . 0.86 1.79 2.634(3) 166
O2 H2A O3 4_546 0.82 1.98 2.759(2) 158
O1 H1A O5 3 0.82 1.97 2.750(2) 159
O1 H1B O3 . 0.82 1.95 2.741(2) 161
N1 H1N O4 . 0.86 1.79 2.634(3) 166

loop_
_geom_torsion_atom_site_label_1
_geom_torsion_atom_site_label_2
_geom_torsion_atom_site_label_3
_geom_torsion_atom_site_label_4
_geom_torsion_site_symmetry_1
_geom_torsion_site_symmetry_4
_geom_torsion
C5 N1 C1 C2 . . 0.0
N1 C1 C2 C3 . . 0.0
C1 C2 C3 C4 . . 0.0
C1 C2 C3 C3 . 5_655 180.0
C2 C3 C4 C5 . . 0.0
C3 C3 C4 C5 5_655 . 180.0
C1 N1 C5 C4 . . 0.0
C3 C4 C5 N1 . . 0.0
